data_2200556
loop_
_publ_author_name
'Asano, Akiko'
'Taniguchi, Taizo'
'Sasaki, Masahiro'
'Hasegawa, Hiroshi'
'Katsuya, Yoshio'
'Doi, Mitsunobu'

_publ_section_title
;
 A \b-sheet structure formed by C--H&#x00B7;&#x00B7;&#x00B7;O hydrogen
 bonds between the thiazole rings and amide bonds of a dimeric
 desoxazoline ascidiacyclamide analogue
;
_journal_issue 9
_journal_name_full 'Acta Crystallographica Section E'
_journal_page_first o834
_journal_page_last o838
_journal_paper_doi 10.1107/S160053680101279X
_journal_volume 57
_journal_year 2001
_chemical_formula_iupac 'C72 H112 N16 O16 S4, 3C3 H7 N O, H2 O'
_chemical_formula_moiety 'C72 H112 N16 O16 S4, 3C3 H7 N O, H2 O'
_chemical_formula_sum 'C81 H135 N19 O20 S4'
_chemical_formula_weight 1823.32
_chemical_name_common asco6d
_chemical_name_systematic
;
desoxazoline-ascidiacyclamide dimer (DMF & H2O solvated)
cyclo(-Ile-Thr-D-Val-Thz-Ile-D-alloIle-D-Val-Thz-)2
[Thz = thiazole, Thr = (2S,3R), D-alloThr = (2R,3R)]
;
_space_group_IT_number 4
_symmetry_cell_setting monoclinic
_symmetry_space_group_name_Hall 'P 2yb'
_symmetry_space_group_name_H-M 'P 1 21 1'
_cell_angle_alpha 90.00
_cell_angle_beta 91.3492(15)
_cell_angle_gamma 90.00
_cell_formula_units_Z 2
_cell_length_a 11.55630(10)
_cell_length_b 9.9957(2)
_cell_length_c 42.9208(10)
_cell_measurement_temperature 100(2)
_cell_volume 4956.55(16)
_computing_cell_refinement 'MOSFLM (Leslie, 1999)'
_computing_data_collection 'PROCESS (Higashi, 1996)'
_computing_data_reduction MOSFLM
_computing_molecular_graphics 'PLATON (Spek, 1998)'
_computing_publication_material 'PARST (Nardelli, 1995)'
_computing_structure_refinement 'SHELXL97 (Sheldrick, 1997)'
_computing_structure_solution 'SHELXS97 (Sheldrick, 1997)'
_diffrn_ambient_temperature 100(2)
_diffrn_detector_area_resol_mean 10
_diffrn_measured_fraction_theta_full .931
_diffrn_measured_fraction_theta_max .931
_diffrn_measurement_device_type 'Rigaku RAXIS-IV'
_diffrn_measurement_method oscillation
_diffrn_radiation_monochromator diamond
_diffrn_radiation_source 'double monochromated beam'
_diffrn_radiation_type synchrotron
_diffrn_radiation_wavelength .83600
_diffrn_reflns_av_R_equivalents .0378
_diffrn_reflns_av_sigmaI/netI .0736
_diffrn_reflns_limit_h_max 13
_diffrn_reflns_limit_h_min -13
_diffrn_reflns_limit_k_max 12
_diffrn_reflns_limit_k_min -11
_diffrn_reflns_limit_l_max 51
_diffrn_reflns_limit_l_min 0
_diffrn_reflns_number 15629
_diffrn_reflns_theta_full 30.25
_diffrn_reflns_theta_max 30.25
_diffrn_reflns_theta_min 2.63
_exptl_absorpt_coefficient_mu .168
_exptl_absorpt_correction_T_max .66123
_exptl_absorpt_correction_T_min .65673
_exptl_absorpt_correction_type cylinder
_exptl_absorpt_process_details '(CYLABS; Nardelli, 1998)'
_exptl_crystal_colour colorless
_exptl_crystal_density_diffrn 1.222
_exptl_crystal_density_method 'not measured'
_exptl_crystal_description cubic
_exptl_crystal_F_000 1956
_exptl_crystal_size_max .01
_exptl_crystal_size_mid .01
_exptl_crystal_size_min .01
_refine_diff_density_max 1.515
_refine_diff_density_min -1.214
_refine_ls_abs_structure_details 'Flack (1983)'
_refine_ls_abs_structure_Flack -.17(14)
_refine_ls_extinction_method none
_refine_ls_goodness_of_fit_ref 1.248
_refine_ls_hydrogen_treatment constr
_refine_ls_matrix_type full
_refine_ls_number_parameters 1119
_refine_ls_number_reflns 8977
_refine_ls_number_restraints 4
_refine_ls_restrained_S_all 1.249
_refine_ls_R_factor_all .0973
_refine_ls_R_factor_gt .0967
_refine_ls_shift/su_max .017
_refine_ls_shift/su_mean .001
_refine_ls_structure_factor_coef Fsqd
_refine_ls_weighting_details 'w = 1/[\s^2^(Fo^2^)+(0.1312P)^2^+5.0564P] where P = (Fo^2^+2Fc^2^)/3'
_refine_ls_weighting_scheme calc
_refine_ls_wR_factor_ref .2592
_reflns_number_gt 8890
_reflns_number_total 8977
_reflns_threshold_expression I>2\s(I)
_cod_data_source_file wn6037.cif
_cod_data_source_block I
_cod_original_sg_symbol_H-M 'P 21'
_cod_database_code 2200556
_cod_database_fobs_code 2200556

loop_
_symmetry_equiv_pos_as_xyz
'x, y, z'
'-x, y+1/2, -z'

loop_
_atom_site_label
_atom_site_fract_x
_atom_site_fract_y
_atom_site_fract_z
_atom_site_U_iso_or_equiv
_atom_site_adp_type
_atom_site_calc_flag
_atom_site_refinement_flags
_atom_site_occupancy
_atom_site_disorder_assembly
_atom_site_disorder_group
_atom_site_type_symbol
N1 .3244(4) 1.1096(5) .06135(14) .0349(12) Uani d . 1 . . N
H1 .3440 1.0266 .0607 .042 Uiso calc R 1 . . H
C2 .2624(5) 1.1671(6) .03467(19) .0385(16) Uani d . 1 . . C
H2 .2326 1.2546 .0409 .046 Uiso calc R 1 . . H
C3 .3359(7) 1.1875(11) .0059(2) .064(3) Uani d . 1 . . C
H3 .2868 1.2321 -.0098 .077 Uiso calc R 1 . . H
C4 .3744(9) 1.0584(15) -.0079(2) .083(4) Uani d . 1 . . C
H4 .3095 .9969 -.0086 .099 Uiso calc R 1 . . H
H5 .4340 1.0197 .0056 .099 Uiso calc R 1 . . H
C5 .4368(7) 1.2776(13) .0126(4) .098(5) Uani d . 1 . . C
H6 .4100 1.3596 .0216 .098 Uiso calc R 1 . . H
H7 .4754 1.2968 -.0065 .098 Uiso calc R 1 . . H
H8 .4898 1.2344 .0269 .098 Uiso calc R 1 . . H
C6 .4221(12) 1.073(2) -.0410(3) .131(8) Uani d . 1 . . C
H9 .4452 .9865 -.0485 .131 Uiso calc R 1 . . H
H10 .4878 1.1316 -.0404 .131 Uiso calc R 1 . . H
H11 .3631 1.1089 -.0547 .131 Uiso calc R 1 . . H
C7 .1594(5) 1.0770(6) .02725(13) .0269(12) Uani d . 1 . . C
O8 .1611(4) .9568(4) .03542(9) .0294(9) Uani d . 1 . . O
N9 .0721(4) 1.1309(5) .01103(11) .0255(10) Uani d . 1 . . N
H12 .0750 1.2142 .0061 .031 Uiso calc R 1 . . H
C10 -.0278(5) 1.0527(6) .00139(13) .0249(11) Uani d . 1 . . C
H13 -.0019 .9845 -.0133 .030 Uiso calc R 1 . . H
C11 -.1147(5) 1.1446(6) -.01612(13) .0293(12) Uani d . 1 . . C
H14 -.0757 1.1848 -.0339 .035 Uiso calc R 1 . . H
O12 -.1452(4) 1.2483(4) .00487(10) .0307(9) Uani d . 1 . . O
H15 -.1543 1.3181 -.0050 .031 Uiso d . 1 . . H
C13 -.2232(6) 1.0727(8) -.02822(16) .0407(15) Uani d . 1 . . C
H16 -.2734 1.1356 -.0386 .041 Uiso calc R 1 . . H
H17 -.2626 1.0333 -.0110 .041 Uiso calc R 1 . . H
H18 -.2017 1.0038 -.0426 .041 Uiso calc R 1 . . H
C14 -.0847(4) .9809(5) .02840(11) .0191(10) Uani d . 1 . . C
O15 -.1202(3) .8648(4) .02536(9) .0260(8) Uani d . 1 . . O
N16 -.0972(4) 1.0524(5) .05514(10) .0213(9) Uani d . 1 . . N
H19 -.0683 1.1315 .0566 .026 Uiso calc R 1 . . H
C17 -.1592(4) .9960(6) .08137(12) .0246(11) Uani d . 1 . . C
H20 -.1771 .9033 .0756 .030 Uiso calc R 1 . . H
C18 -.2759(6) 1.0641(8) .08651(16) .0419(17) Uani d . 1 . . C
H21 -.3079 1.0281 .1057 .050 Uiso calc R 1 . . H
C19 -.3589(7) 1.0274(16) .05931(18) .076(4) Uani d . 1 . . C
H22 -.3638 .9318 .0575 .076 Uiso calc R 1 . . H
H23 -.3303 1.0641 .0403 .076 Uiso calc R 1 . . H
H24 -.4342 1.0634 .0631 .076 Uiso calc R 1 . . H
C20 -.2637(11) 1.2135(11) .0902(3) .082(4) Uani d . 1 . . C
H25 -.3386 1.2523 .0933 .082 Uiso calc R 1 . . H
H26 -.2306 1.2506 .0718 .082 Uiso calc R 1 . . H
H27 -.2143 1.2326 .1080 .082 Uiso calc R 1 . . H
C21 -.0809(5) .9882(6) .11003(12) .0258(11) Uani d . 1 . . C
N22 -.1183(5) .9611(6) .13760(11) .0347(12) Uani d . 1 . . N
C23 -.0259(6) .9436(10) .15802(14) .0458(19) Uani d . 1 . . C
C24 .0797(6) .9600(10) .14601(14) .049(2) Uani d . 1 . . C
H28 .1491 .9524 .1573 .059 Uiso calc R 1 . . H
S25 .06873(13) .9967(2) .10733(3) .0381(4) Uani d . 1 . . S
C26 -.0474(7) .9103(12) .19168(16) .058(3) Uani d . 1 . . C
O27 .0363(5) .8948(10) .20993(11) .078(3) Uani d . 1 . . O
N28 -.1567(6) .9076(10) .20027(13) .060(2) Uani d . 1 . . N
H29 -.2103 .9148 .1861 .072 Uiso calc R 1 . . H
C29 -.1899(8) .8931(14) .23256(16) .068(3) Uani d . 1 . . C
H30 -.1242 .8550 .2444 .081 Uiso calc R 1 . . H
C30 -.2200(12) 1.0276(17) .2470(2) .090(4) Uani d . 1 . . C
H31 -.2769 1.0735 .2335 .107 Uiso calc R 1 . . H
C31 -.268(3) 1.014(3) .2795(3) .190(12) Uani d . 1 . . C
H32 -.3336 .9554 .2789 .190 Uiso calc R 1 . . H
H33 -.2911 1.1006 .2868 .190 Uiso calc R 1 . . H
H34 -.2092 .9782 .2933 .190 Uiso calc R 1 . . H
C32 -.113(2) 1.120(3) .2523(5) .154(9) Uani d . 1 . . C
H35 -.0467 1.0688 .2600 .184 Uiso calc R 1 . . H
H36 -.0926 1.1648 .2332 .184 Uiso calc R 1 . . H
C33 -.152(2) 1.220(3) .2767(5) .164(10) Uani d . 1 . . C
H37 -.0993 1.2938 .2775 .164 Uiso calc R 1 . . H
H38 -.1534 1.1770 .2967 .164 Uiso calc R 1 . . H
H39 -.2283 1.2514 .2712 .164 Uiso calc R 1 . . H
C34 -.2928(6) .7976(14) .23504(14) .063(3) Uani d . 1 . . C
O35 -.3766(6) .7999(12) .21688(12) .086(3) Uani d . 1 . . O
N36 -.2840(6) .7119(10) .25932(14) .057(2) Uani d . 1 . . N
H40 -.2183 .7044 .2690 .069 Uiso calc R 1 . . H
C37 -.3803(7) .6318(12) .26982(19) .060(2) Uani d . 1 . . C
H41 -.4528 .6735 .2626 .072 Uiso calc R 1 . . H
C38 -.3758(11) .4933(18) .2577(3) .104(5) Uani d . 1 . . C
H42 -.2986 .4561 .2619 .125 Uiso calc R 1 . . H
O39 -.3963(12) .502(2) .2235(3) .178(8) Uani d . 1 . . O
H43 -.3677 .4321 .2158 .178 Uiso d . 1 . . H
C40 -.4656(13) .4025(16) .2717(4) .103(5) Uani d . 1 . . C
H44 -.4573 .3137 .2636 .103 Uiso calc R 1 . . H
H45 -.5417 .4355 .2666 .103 Uiso calc R 1 . . H
H46 -.4549 .4006 .2940 .103 Uiso calc R 1 . . H
C41 -.3747(6) .6354(9) .30591(17) .0479(18) Uani d . 1 . . C
O42 -.2819(5) .6183(10) .31941(14) .072(2) Uani d . 1 . . O
N43 -.4729(5) .6618(7) .31967(13) .0444(15) Uani d . 1 . . N
H47 -.5352 .6729 .3086 .053 Uiso calc R 1 . . H
C44 -.4762(8) .6724(9) .35366(17) .0501(19) Uani d . 1 B . C
H48 -.4072 .6265 .3620 .060 Uiso calc R 1 . . H
C45 -.5805(19) .604(2) .3679(4) .146(10) Uani d . 1 . . C
H49 -.6458 .6165 .3532 .175 Uiso calc R 1 A 1 H
C46 -.5503(18) .4379(15) .3683(4) .112(5) Uani d . 1 B . C
H50 -.6153 .3896 .3761 .112 Uiso calc R 1 . . H
H51 -.4835 .4217 .3815 .112 Uiso calc R 1 . . H
H52 -.5348 .4085 .3475 .112 Uiso calc R 1 . . H
C47 -.620(2) .624(2) .3957(4) .091(7) Uani d P .59(3) B 1 C
H53 -.6914 .5748 .3979 .091 Uiso calc PR .59(3) B 1 H
H54 -.6347 .7173 .3987 .091 Uiso calc PR .59(3) B 1 H
H55 -.5647 .5931 .4110 .091 Uiso calc PR .59(3) B 1 H
C47' -.6833(18) .625(2) .3582(4) .043(6) Uani d P .41(3) B 2 C
H53' -.7359 .5736 .3703 .043 Uiso calc PR .41(3) B 2 H
H54' -.6907 .6001 .3367 .043 Uiso calc PR .41(3) B 2 H
H55' -.7010 .7187 .3604 .043 Uiso calc PR .41(3) B 2 H
C48 -.4651(6) .8186(8) .36330(15) .0402(15) Uani d . 1 . . C
N49 -.4245(5) .8579(6) .39010(13) .0365(12) Uani d . 1 B . N
C50 -.4246(6) .9966(8) .39179(17) .0430(16) Uani d . 1 . . C
C51 -.4699(10) 1.0608(10) .3665(2) .065(3) Uani d . 1 B . C
H56 -.4782 1.1530 .3646 .079 Uiso calc R 1 . . H
S52 -.5092(3) .9470(3) .33864(5) .0663(7) Uani d . 1 B . S
C53 -.3778(7) 1.0676(8) .42048(17) .0424(16) Uani d . 1 B . C
O54 -.3719(7) 1.1901(6) .42159(16) .0681(18) Uani d . 1 . . O
N55 -.3467(4) .9860(6) .44366(12) .0350(12) Uani d . 1 . . N
H57 -.3637 .9026 .4418 .042 Uiso calc R 1 B . H
C56 -.2853(6) 1.0293(8) .47217(16) .0399(16) Uani d . 1 B . C
H58 -.2562 1.1203 .4690 .048 Uiso calc R 1 . . H
C57 -.3617(9) 1.0291(18) .5011(2) .108(7) Uani d D 1 . . C
H59 -.3089 1.0560 .5182 .130 Uiso calc R 1 B . H
C58 -.4495(9) 1.1380(18) .4996(3) .113(7) Uani d . 1 B . C
H60 -.4152 1.2174 .4913 .113 Uiso calc R 1 . . H
H61 -.4766 1.1561 .5202 .113 Uiso calc R 1 . . H
H62 -.5134 1.1108 .4864 .113 Uiso calc R 1 . . H
C59 -.4137(13) .900(2) .5122(3) .117(6) Uani d D 1 B . C
H63 -.4921 .9130 .5193 .140 Uiso calc R 1 . . H
H64 -.4132 .8319 .4962 .140 Uiso calc R 1 . . H
C60 -.3349(16) .869(2) .5378(3) .133(7) Uani d D 1 . . C
H65 -.3572 .7858 .5471 .133 Uiso calc R 1 B . H
H66 -.3372 .9388 .5531 .133 Uiso calc R 1 . . H
H67 -.2578 .8612 .5301 .133 Uiso calc R 1 . . H
C61 -.1829(5) .9363(7) .47664(13) .0286(12) Uani d . 1 . . C
O62 -.1861(4) .8190(5) .46723(10) .0353(10) Uani d . 1 B . O
N63 -.0903(4) .9887(5) .49189(11) .0283(10) Uani d . 1 B . N
H68 -.0894 1.0731 .4959 .034 Uiso calc R 1 . . H
C64 .0086(5) .9068(7) .50188(13) .0295(12) Uani d . 1 . . C
H69 -.0188 .8345 .5152 .035 Uiso calc R 1 B . H
C65 .0916(7) .9958(7) .52100(15) .0425(16) Uani d . 1 B . C
H70 .0481 1.0382 .5377 .051 Uiso calc R 1 . . H
O66 .1297(4) 1.0984(5) .50017(11) .0390(11) Uani d . 1 . . O
H71 .1467 1.1656 .5104 .039 Uiso d . 1 . . H
C67 .1921(10) .9200(11) .5357(3) .078(4) Uani d . 1 . . C
H72 .2409 .9809 .5472 .078 Uiso calc R 1 B . H
H73 .2360 .8782 .5196 .078 Uiso calc R 1 . . H
H74 .1633 .8527 .5494 .078 Uiso calc R 1 . . H
C68 .0716(5) .8459(6) .47454(12) .0259(12) Uani d . 1 B . C
O69 .1223(4) .7369(5) .47813(11) .0394(11) Uani d . 1 . . O
N70 .0740(4) .9157(5) .44821(10) .0265(10) Uani d . 1 . . N
H75 .0340 .9880 .4466 .032 Uiso calc R 1 B . H
C71 .1431(5) .8725(8) .42167(12) .0344(14) Uani d . 1 B . C
H76 .1747 .7845 .4272 .041 Uiso calc R 1 . . H
C72 .2471(7) .9631(12) .41591(17) .058(2) Uani d . 1 . . C
H77 .2873 .9261 .3980 .070 Uiso calc R 1 B . H
C73 .3317(8) .9574(19) .4438(2) .091(5) Uani d . 1 B . C
H78 .3504 .8658 .4484 .091 Uiso calc R 1 . . H
H79 .2967 .9976 .4616 .091 Uiso calc R 1 . . H
H80 .4010 1.0052 .4389 .091 Uiso calc R 1 . . H
C74 .2152(12) 1.1039(15) .4079(3) .089(4) Uani d . 1 B . C
H81 .2842 1.1549 .4045 .089 Uiso calc R 1 . . H
H82 .1732 1.1427 .4247 .089 Uiso calc R 1 . . H
H83 .1676 1.1047 .3892 .089 Uiso calc R 1 . . H
C75 .0653(6) .8511(8) .39358(14) .0383(15) Uani d . 1 . . C
N76 .1034(5) .8551(8) .36525(12) .0436(15) Uani d . 1 B . N
C77 .0140(7) .8185(12) .34446(16) .058(2) Uani d . 1 . . C
C78 -.0874(7) .7822(14) .35704(16) .065(3) Uani d . 1 B . C
H84 -.1518 .7508 .3459 .078 Uiso calc R 1 . . H
S79 -.07962(16) .8025(3) .39670(4) .0538(6) Uani d . 1 B . S
C80 .0395(7) .8194(13) .31066(15) .059(3) Uani d . 1 B . C
O81 -.0342(5) .7849(12) .29068(12) .085(3) Uani d . 1 . . O
N82 .1460(5) .8616(10) .30400(13) .0545(19) Uani d . 1 . . N
H85 .1942 .8718 .3194 .065 Uiso calc R 1 B . H
C83 .1875(7) .8919(11) .27283(15) .055(2) Uani d . 1 B . C
H86 .1206 .9028 .2586 .066 Uiso calc R 1 . . H
C84 .2555(9) 1.0218(13) .2737(2) .068(3) Uani d . 1 . . C
H87 .3190 1.0099 .2890 .081 Uiso calc R 1 B . H
C85 .3103(12) 1.0470(15) .2422(2) .085(4) Uani d . 1 B . C
H88 .3560 .9709 .2366 .085 Uiso calc R 1 . . H
H89 .3590 1.1248 .2436 .085 Uiso calc R 1 . . H
H90 .2506 1.0613 .2267 .085 Uiso calc R 1 . . H
C86 .1853(14) 1.1412(14) .2844(3) .090(4) Uani d . 1 B . C
H91 .1501 1.1839 .2662 .108 Uiso calc R 1 . . H
H92 .1232 1.1092 .2973 .108 Uiso calc R 1 . . H
C87 .252(2) 1.242(2) .3020(5) .148(8) Uani d . 1 . . C
H93 .2015 1.3123 .3083 .148 Uiso calc R 1 B . H
H94 .3113 1.2776 .2891 .148 Uiso calc R 1 . . H
H95 .2872 1.2006 .3201 .148 Uiso calc R 1 . . H
C88 .2607(6) .7785(11) .26133(16) .051(2) Uani d . 1 . . C
O89 .3421(5) .7322(9) .27728(12) .068(2) Uani d . 1 B . O
N90 .2366(6) .7350(9) .23214(14) .0521(17) Uani d . 1 B . N
H96 .1754 .7650 .2228 .062 Uiso calc R 1 . . H
C91 .3088(9) .6393(10) .21548(18) .055(2) Uani d . 1 . . C
H97 .3847 .6309 .2259 .066 Uiso calc R 1 B . H
C92 .2474(17) .5002(15) .2137(4) .114(5) Uani d . 1 B . C
H98 .1715 .5146 .2036 .136 Uiso calc R 1 . . H
O93 .2280(13) .4456(14) .2422(3) .138(5) Uani d . 1 . . O
H99 .1639 .4762 .2481 .138 Uiso d . 1 . . H
C94 .3128(19) .4040(14) .1932(4) .122(6) Uani d . 1 . . C
H100 .2722 .3202 .1921 .122 Uiso calc R 1 B . H
H101 .3891 .3897 .2019 .122 Uiso calc R 1 . . H
H102 .3184 .4410 .1727 .122 Uiso calc R 1 . . H
C95 .3219(7) .6934(8) .18265(16) .0446(17) Uani d . 1 B . C
O96 .2364(5) .7152(8) .16664(12) .0610(17) Uani d . 1 . . O
N97 .4278(5) .7105(7) .17234(12) .0400(13) Uani d . 1 . . N
H103 .4864 .6982 .1847 .048 Uiso calc R 1 B . H
C98 .4463(7) .7504(8) .13985(17) .0422(16) Uani d . 1 B . C
H104 .3809 .7134 .1277 .051 Uiso calc R 1 . . H
C99 .5548(9) .6884(10) .1263(3) .066(3) Uani d . 1 . . C
H105 .5566 .7173 .1045 .079 Uiso calc R 1 B . H
C100 .5456(13) .5367(11) .1257(4) .087(4) Uani d . 1 B . C
H106 .4735 .5111 .1158 .087 Uiso calc R 1 . . H
H107 .5488 .5030 .1466 .087 Uiso calc R 1 . . H
H108 .6086 .5002 .1142 .087 Uiso calc R 1 . . H
C101 .6621(11) .7322(12) .1405(3) .078(3) Uani d . 1 B . C
H109 .7256 .6894 .1305 .078 Uiso calc R 1 . . H
H110 .6635 .7089 .1622 .078 Uiso calc R 1 . . H
H111 .6690 .8275 .1384 .078 Uiso calc R 1 . . H
C102 .4384(6) .9012(7) .13602(16) .0389(15) Uani d . 1 . . C
N103 .3975(5) .9565(6) .11087(12) .0332(11) Uani d . 1 B . N
C104 .3992(6) 1.0958(8) .11336(18) .0416(15) Uani d . 1 . . C
C105 .4437(9) 1.1431(9) .1407(2) .056(2) Uani d . 1 B . C
H112 .4508 1.2332 .1458 .067 Uiso calc R 1 . . H
S106 .4849(3) 1.0140(3) .16474(4) .0682(7) Uani d . 1 B . S
C107 .3523(5) 1.1810(7) .08709(19) .0393(15) Uani d . 1 B . C
O108 .3435(5) 1.3010(6) .08957(17) .0605(16) Uani d . 1 . . O
O109 .0104(7) .3136(7) .07110(17) .0718(19) Uani d . 1 . . O
C110 .0581(7) .4000(9) .0848(2) .0537(19) Uani d . 1 . . C
H113 .1323 .3809 .0924 .064 Uiso calc R 1 . . H
N111 .0179(8) .5228(8) .0908(2) .070(2) Uani d . 1 . . N
C112 -.0943(15) .5616(18) .0788(4) .148(10) Uani d . 1 . . C
H114 -.1109 .6514 .0852 .148 Uiso calc R 1 . . H
H115 -.1519 .5021 .0866 .148 Uiso calc R 1 . . H
H116 -.0951 .5573 .0564 .148 Uiso calc R 1 . . H
C113 .077(3) .626(2) .1065(4) .183(13) Uani d . 1 . . C
H117 .0268 .7024 .1079 .183 Uiso calc R 1 . . H
H118 .1444 .6498 .0952 .183 Uiso calc R 1 . . H
H119 .0991 .5965 .1270 .183 Uiso calc R 1 . . H
O114 -.0518(10) 1.1520(12) .4231(3) .118(4) Uani d . 1 . . O
C115 -.107(2) 1.189(2) .4000(5) .153(10) Uani d . 1 . . C
H120 -.1727 1.1460 .3921 .184 Uiso calc R 1 . . H
N116 -.058(2) 1.311(3) .3859(6) .179(8) Uiso d . 1 . . N
C117 .055(2) 1.407(3) .3973(5) .171(11) Uani d . 1 . . C
H121 .0620 1.4810 .3832 .171 Uiso calc R 1 . . H
H122 .1243 1.3550 .3974 .171 Uiso calc R 1 . . H
H123 .0419 1.4407 .4179 .171 Uiso calc R 1 . . H
C118 -.130(2) 1.371(4) .3615(6) .180(10) Uiso d . 1 . . C
H124 -.0951 1.4532 .3547 .180 Uiso calc R 1 . . H
H125 -.2053 1.3899 .3694 .180 Uiso calc R 1 . . H
H126 -.1371 1.3107 .3442 .180 Uiso calc R 1 . . H
O119 -.3309(14) .317(2) .1859(3) .163(6) Uani d . 1 . . O
C120 -.2342(16) .287(2) .1764(4) .120(6) Uani d . 1 . . C
H127 -.2267 .2025 .1674 .145 Uiso calc R 1 . . H
N121 -.1332(15) .3678(15) .1779(3) .146(7) Uani d . 1 . . N
C122 -.140(2) .509(3) .1937(6) .160(9) Uani d . 1 . . C
H128 -.0671 .5550 .1915 .160 Uiso calc R 1 . . H
H129 -.1551 .4988 .2155 .160 Uiso calc R 1 . . H
H130 -.2004 .5609 .1840 .160 Uiso calc R 1 . . H
C123 -.0247(19) .313(2) .1639(4) .152(9) Uani d . 1 . . C
H131 .0331 .3820 .1635 .152 Uiso calc R 1 . . H
H132 -.0414 .2829 .1431 .152 Uiso calc R 1 . . H
H133 .0035 .2395 .1763 .152 Uiso calc R 1 . . H
O124 .0280(14) .5350(18) .2669(4) .178(7) Uani d . 1 . . O
H134 .0030 .4891 .2830 .214 Uiso d . 1 . . H
H135 .0125 .6103 .2752 .214 Uiso d . 1 . . H

loop_
_atom_site_aniso_label
_atom_site_aniso_U_11
_atom_site_aniso_U_22
_atom_site_aniso_U_33
_atom_site_aniso_U_12
_atom_site_aniso_U_13
_atom_site_aniso_U_23
N1 .018(3) .024(3) .063(3) .0003(19) -.010(2) .002(2)
C2 .012(3) .025(3) .078(5) .001(2) -.005(3) .016(3)
C3 .024(4) .084(7) .086(6) .009(4) .004(4) .052(5)
C4 .050(5) .144(12) .055(5) .033(6) .018(4) .054(6)
C5 .020(4) .099(9) .176(12) .001(4) .005(5) .094(9)
C6 .079(8) .26(2) .059(6) .049(11) .024(5) .067(10)
C7 .023(3) .025(3) .033(3) .002(2) .002(2) .002(2)
O8 .033(2) .023(2) .0318(19) .0022(17) -.0059(16) .0022(16)
N9 .020(2) .019(2) .037(2) .0024(18) -.0004(18) .0047(19)
C10 .026(3) .021(3) .027(2) -.002(2) -.003(2) .004(2)
C11 .031(3) .027(3) .030(3) .002(2) -.007(2) .006(2)
O12 .030(2) .025(2) .036(2) .0048(17) -.0040(16) .0064(17)
C13 .037(4) .043(4) .041(3) -.004(3) -.019(3) .005(3)
C14 .012(2) .020(3) .026(2) -.0016(19) -.0057(17) .0003(19)
O15 .025(2) .0220(19) .0310(19) -.0024(15) -.0034(15) -.0010(15)
N16 .020(2) .020(2) .024(2) -.0040(17) .0002(16) .0005(17)
C17 .018(3) .030(3) .026(2) -.002(2) -.0015(19) .000(2)
C18 .029(3) .061(5) .036(3) .015(3) .006(2) .011(3)
C19 .033(4) .155(12) .040(4) .025(6) -.001(3) .003(6)
C20 .088(8) .063(6) .097(7) .042(6) .042(6) .012(6)
C21 .021(3) .032(3) .024(2) .006(2) -.0037(19) -.006(2)
N22 .028(3) .050(3) .025(2) .007(2) -.0045(18) -.004(2)
C23 .033(4) .080(6) .024(3) .014(3) -.013(2) -.009(3)
C24 .031(4) .092(6) .024(3) .013(4) -.015(2) -.003(3)
S25 .0204(7) .0655(11) .0281(7) .0063(7) -.0055(5) -.0034(7)
C26 .038(4) .110(8) .026(3) .019(5) -.008(3) -.003(4)
O27 .043(3) .169(8) .023(2) .028(4) -.0080(19) .001(3)
N28 .043(4) .116(7) .022(3) .009(4) -.004(2) .002(3)
C29 .048(5) .132(10) .023(3) .000(5) -.004(3) -.001(4)
C30 .095(8) .127(11) .047(5) .007(8) .005(5) -.011(6)
C31 .37(4) .146(17) .055(7) -.01(2) .083(14) -.026(10)
C32 .155(19) .20(3) .106(12) .005(19) -.016(12) -.024(16)
C33 .17(2) .21(3) .115(14) .00(2) -.002(13) -.023(17)
C34 .032(4) .139(9) .018(3) .000(5) -.001(2) -.013(4)
O35 .047(4) .180(9) .031(2) -.011(5) -.009(2) -.010(4)
N36 .030(3) .104(6) .038(3) .006(3) .000(2) -.007(4)
C37 .038(4) .097(7) .044(4) -.002(4) -.002(3) -.023(5)
C38 .075(7) .132(12) .105(9) .000(8) .026(6) -.072(10)
O39 .151(10) .27(2) .115(8) -.080(12) .054(7) -.131(12)
C40 .093(9) .102(10) .116(10) -.001(8) .006(7) -.062(9)
C41 .034(4) .067(5) .043(4) -.007(3) -.002(3) -.011(4)
O42 .032(3) .123(6) .060(3) -.004(3) -.007(2) -.004(4)
N43 .031(3) .065(4) .038(3) -.001(3) -.003(2) -.019(3)
C44 .058(5) .059(5) .033(3) -.011(4) .003(3) -.011(3)
C45 .178(18) .144(14) .121(11) -.114(14) .107(13) -.097(11)
C46 .172(16) .066(8) .098(9) -.011(9) -.037(10) .003(7)
C47 .14(2) .073(13) .063(11) -.022(13) .009(11) .001(9)
C47' .043(12) .044(10) .045(9) -.001(8) .014(7) -.001(7)
C48 .034(4) .052(4) .034(3) .003(3) -.005(2) -.004(3)
N49 .030(3) .042(3) .037(3) .000(2) -.005(2) -.006(2)
C50 .044(4) .041(4) .044(3) .005(3) -.006(3) -.004(3)
C51 .098(8) .046(5) .051(5) .014(5) -.015(5) .000(4)
S52 .0941(18) .0644(14) .0392(9) .0167(13) -.0223(10) -.0008(9)
C53 .046(4) .036(4) .045(4) .001(3) -.004(3) -.004(3)
O54 .102(5) .030(3) .071(4) .000(3) -.015(4) -.004(3)
N55 .029(3) .035(3) .041(3) -.003(2) -.008(2) -.009(2)
C56 .024(3) .047(4) .048(4) .003(3) -.011(3) -.020(3)
C57 .042(5) .23(2) .050(5) .060(9) -.003(4) -.032(8)
C58 .034(5) .170(15) .136(11) .018(6) -.004(5) -.112(11)
C59 .099(11) .163(17) .090(9) -.026(12) .024(8) -.025(11)
C60 .155(15) .172(19) .073(8) .009(15) .035(9) .024(11)
C61 .019(3) .040(3) .027(3) -.005(2) -.002(2) -.007(2)
O62 .032(2) .037(3) .036(2) -.0063(19) -.0061(17) -.0078(19)
N63 .023(2) .032(3) .030(2) -.003(2) -.0024(18) -.004(2)
C64 .028(3) .036(3) .024(2) -.005(2) -.005(2) .003(2)
C65 .058(4) .034(3) .034(3) -.006(3) -.025(3) .008(3)
O66 .034(3) .035(2) .048(3) -.0077(19) -.0114(19) .002(2)
C67 .089(8) .057(6) .085(6) .012(5) -.070(6) -.002(5)
C68 .014(3) .038(3) .025(2) -.002(2) -.0071(18) .004(2)
O69 .028(2) .044(3) .046(2) .007(2) .0051(18) .019(2)
N70 .022(2) .034(3) .023(2) .005(2) -.0022(17) .0052(19)
C71 .022(3) .059(4) .022(2) .008(3) -.002(2) .002(3)
C72 .037(4) .105(8) .034(3) -.023(4) .004(3) -.003(4)
C73 .042(5) .189(15) .043(4) -.032(7) -.004(3) -.017(7)
C74 .101(9) .095(9) .072(6) -.055(8) .015(6) .003(6)
C75 .026(3) .066(5) .023(3) .005(3) -.001(2) .000(3)
N76 .028(3) .080(5) .023(2) .004(3) -.0039(19) .001(3)
C77 .034(4) .109(8) .029(3) -.003(4) -.009(3) -.003(4)
C78 .033(4) .134(9) .028(3) -.005(5) -.006(3) -.012(5)
S79 .0296(9) .1023(17) .0296(7) -.0099(10) .0006(6) -.0059(9)
C80 .032(4) .119(8) .026(3) .004(4) -.006(2) -.009(4)
O81 .047(3) .180(9) .029(2) -.021(5) -.008(2) -.014(4)
N82 .032(3) .107(6) .024(2) .002(3) -.005(2) .003(3)
C83 .037(4) .103(7) .025(3) .009(4) -.003(3) .001(4)
C84 .061(6) .101(8) .041(4) .003(5) -.007(4) .003(5)
C85 .092(8) .106(10) .056(5) -.023(7) .001(5) .014(6)
C86 .118(11) .077(8) .074(7) .014(7) -.016(7) .006(6)
C87 .20(2) .091(12) .147(16) -.010(14) -.001(15) -.018(12)
C88 .033(4) .091(7) .029(3) -.004(4) .000(3) .010(4)
O89 .042(3) .127(6) .034(2) .019(4) -.006(2) .013(3)
N90 .037(3) .090(5) .029(3) -.003(3) .000(2) .002(3)
C91 .069(6) .059(5) .038(4) .002(4) .000(3) .003(4)
C92 .163(15) .068(8) .112(10) -.016(9) .051(10) .016(8)
O93 .164(11) .103(8) .151(10) .026(8) .068(9) .022(8)
C94 .183(17) .052(7) .133(12) .012(9) .054(12) .002(8)
C95 .051(4) .049(4) .034(3) .004(3) -.002(3) -.008(3)
O96 .043(3) .103(5) .037(2) .003(3) -.005(2) -.015(3)
N97 .034(3) .053(4) .032(3) -.001(3) -.007(2) -.002(3)
C98 .047(4) .040(4) .039(3) .003(3) .000(3) .002(3)
C99 .069(6) .050(5) .079(6) .009(4) .035(5) .003(4)
C100 .101(9) .046(6) .117(9) .019(5) .043(7) .004(6)
C101 .093(8) .064(6) .078(6) .000(6) .025(6) -.007(5)
C102 .041(4) .036(4) .040(3) -.004(3) .013(3) -.009(3)
N103 .027(3) .032(3) .040(3) .004(2) .000(2) -.005(2)
C104 .038(4) .034(4) .054(4) -.001(3) .008(3) -.010(3)
C105 .077(6) .043(4) .049(4) .003(4) .002(4) -.017(4)
S106 .119(2) .0530(12) .0329(9) -.0009(13) .0008(10) -.0157(9)
C107 .019(3) .030(3) .069(4) .000(2) .001(3) -.008(3)
O108 .050(3) .029(3) .102(5) .003(2) -.012(3) -.009(3)
O109 .088(5) .044(3) .084(4) -.016(3) .005(4) -.030(3)
C110 .045(5) .046(5) .070(5) .002(4) -.005(4) -.004(4)
N111 .088(6) .043(4) .080(5) -.005(4) .014(4) -.027(4)
C112 .143(14) .131(14) .176(16) .102(12) .108(13) .089(13)
C113 .36(4) .095(13) .099(11) -.097(18) .010(16) -.043(10)
O114 .115(8) .108(8) .133(8) .051(7) .024(6) .053(7)
C115 .18(2) .133(16) .151(16) .075(15) .072(15) .067(14)
C117 .19(2) .20(3) .129(14) -.10(2) .009(14) -.043(17)
O119 .156(12) .219(18) .114(8) .023(13) -.011(8) -.006(11)
C120 .110(12) .122(13) .131(13) .017(11) .048(10) -.028(11)
N121 .190(14) .115(10) .140(11) -.015(10) .139(12) -.047(9)
C122 .18(2) .138(18) .158(18) -.051(17) -.021(16) .047(17)
C123 .196(19) .126(14) .133(14) .049(14) -.038(13) -.100(13)
O124 .192(13) .159(13) .190(13) -.032(11) .132(11) -.038(11)

loop_
_atom_type_symbol
_atom_type_description
_atom_type_scat_dispersion_real
_atom_type_scat_dispersion_imag
_atom_type_scat_source
C C .0033 .0016 'International Tables Vol C Tables 4.2.6.8 and 6.1.1.4'
H H .0000 .0000 'International Tables Vol C Tables 4.2.6.8 and 6.1.1.4'
N N .0061 .0033 'International Tables Vol C Tables 4.2.6.8 and 6.1.1.4'
O O .0106 .0060 'International Tables Vol C Tables 4.2.6.8 and 6.1.1.4'
S S .1246 .1234 'International Tables Vol C Tables 4.2.6.8 and 6.1.1.4'

loop_
_geom_angle_atom_site_label_1
_geom_angle_atom_site_label_2
_geom_angle_atom_site_label_3
_geom_angle
C107 N1 C2 122.6(6)
N1 C2 C7 107.4(5)
N1 C2 C3 114.6(5)
C7 C2 C3 110.9(7)
C4 C3 C5 111.0(9)
C4 C3 C2 112.4(7)
C5 C3 C2 111.8(10)
C3 C4 C6 113.6(12)
O8 C7 N9 122.9(6)
O8 C7 C2 120.2(5)
N9 C7 C2 116.9(5)
C7 N9 C10 121.6(5)
N9 C10 C14 113.1(4)
N9 C10 C11 108.9(5)
C14 C10 C11 111.3(5)
O12 C11 C13 110.2(5)
O12 C11 C10 107.0(4)
C13 C11 C10 113.9(5)
O15 C14 N16 122.7(5)
O15 C14 C10 120.6(5)
N16 C14 C10 116.7(5)
C14 N16 C17 120.6(4)
N16 C17 C21 110.6(4)
N16 C17 C18 112.9(5)
C21 C17 C18 114.7(5)
C20 C18 C17 112.1(7)
C20 C18 C19 111.8(9)
C17 C18 C19 108.7(6)
N22 C21 C17 123.2(5)
N22 C21 S25 115.1(4)
C17 C21 S25 121.3(4)
C21 N22 C23 109.7(5)
C24 C23 N22 115.9(6)
C24 C23 C26 124.4(6)
N22 C23 C26 119.7(6)
C23 C24 S25 110.7(5)
C24 S25 C21 88.6(3)
O27 C26 N28 123.8(7)
O27 C26 C23 119.3(7)
N28 C26 C23 116.8(6)
C26 N28 C29 122.8(6)
N28 C29 C30 111.5(10)
N28 C29 C34 110.6(7)
C30 C29 C34 109.7(9)
C31 C30 C29 112.8(14)
C31 C30 C32 102.8(15)
C29 C30 C32 113.2(13)
C33 C32 C30 104.0(19)
O35 C34 N36 123.0(10)
O35 C34 C29 123.1(10)
N36 C34 C29 113.9(6)
C34 N36 C37 123.0(7)
N36 C37 C38 111.9(8)
N36 C37 C41 106.5(6)
C38 C37 C41 111.8(10)
C37 C38 O39 106.5(15)
C37 C38 C40 113.0(9)
O39 C38 C40 109.6(12)
O42 C41 N43 124.9(7)
O42 C41 C37 119.2(7)
N43 C41 C37 115.9(7)
C41 N43 C44 120.3(6)
N43 C44 C48 109.6(7)
N43 C44 C45 114.0(9)
C48 C44 C45 112.6(8)
C47' C45 C47 85.7(17)
C47' C45 C44 122(2)
C47 C45 C44 126.8(15)
C47' C45 C46 111.1(14)
C47 C45 C46 102.4(19)
C44 C45 C46 106.2(15)
N49 C48 C44 124.0(7)
N49 C48 S52 114.4(6)
C44 C48 S52 121.5(5)
C48 N49 C50 110.4(7)
C51 C50 N49 115.6(7)
C51 C50 C53 123.6(8)
N49 C50 C53 120.7(7)
C50 C51 S52 109.7(7)
C51 S52 C48 89.8(4)
O54 C53 N55 124.7(7)
O54 C53 C50 121.3(8)
N55 C53 C50 114.0(6)
C53 N55 C56 124.1(6)
N55 C56 C61 106.7(5)
N55 C56 C57 113.4(7)
C61 C56 C57 111.0(7)
C58 C57 C59 111.3(12)
C58 C57 C56 111.5(12)
C59 C57 C56 119.9(11)
C60 C59 C57 100.2(13)
O62 C61 N63 122.9(6)
O62 C61 C56 121.5(5)
N63 C61 C56 115.6(6)
C61 N63 C64 122.1(5)
N63 C64 C68 112.5(5)
N63 C64 C65 107.9(5)
C68 C64 C65 109.9(5)
O66 C65 C67 111.9(8)
O66 C65 C64 106.1(5)
C67 C65 C64 113.4(7)
O69 C68 N70 123.1(5)
O69 C68 C64 119.1(5)
N70 C68 C64 117.7(5)
C68 N70 C71 121.8(5)
N70 C71 C75 109.7(5)
N70 C71 C72 113.2(6)
C75 C71 C72 114.3(6)
C74 C72 C73 111.5(11)
C74 C72 C71 113.9(8)
C73 C72 C71 110.0(8)
N76 C75 C71 122.4(6)
N76 C75 S79 115.1(5)
C71 C75 S79 122.2(4)
C75 N76 C77 109.1(6)
C78 C77 N76 116.8(6)
C78 C77 C80 125.8(7)
N76 C77 C80 117.4(7)
C77 C78 S79 109.8(6)
C78 S79 C75 89.1(3)
O81 C80 N82 124.0(7)
O81 C80 C77 121.5(7)
N82 C80 C77 114.5(6)
C80 N82 C83 125.7(6)
N82 C83 C88 110.1(8)
N82 C83 C84 109.6(7)
C88 C83 C84 111.0(7)
C83 C84 C86 113.6(9)
C83 C84 C85 110.2(9)
C86 C84 C85 111.9(11)
C87 C86 C84 114.5(15)
O89 C88 N90 121.9(9)
O89 C88 C83 121.7(7)
N90 C88 C83 116.3(7)
C88 N90 C91 123.8(7)
N90 C91 C95 106.9(7)
N90 C91 C92 110.0(9)
C95 C91 C92 109.1(9)
O93 C92 C94 111.2(14)
O93 C92 C91 113.4(14)
C94 C92 C91 111.2(12)
O96 C95 N97 122.5(7)
O96 C95 C91 119.5(7)
N97 C95 C91 118.0(7)
C95 N97 C98 120.5(6)
N97 C98 C102 111.2(6)
N97 C98 C99 113.0(7)
C102 C98 C99 114.1(7)
C101 C99 C100 111.7(11)
C101 C99 C98 115.0(9)
C100 C99 C98 110.7(9)
N103 C102 C98 122.3(7)
N103 C102 S106 114.5(5)
C98 C102 S106 123.2(6)
C102 N103 C104 111.0(6)
C105 C104 N103 114.7(8)
C105 C104 C107 125.1(7)
N103 C104 C107 120.2(6)
C104 C105 S106 110.7(7)
C105 S106 C102 89.2(4)
O108 C107 N1 125.4(8)
O108 C107 C104 121.7(8)
N1 C107 C104 112.9(6)
O109 C110 N111 127.5(9)
C110 N111 C113 127.0(16)
C110 N111 C112 119.5(11)
C113 N111 C112 113.4(17)
O114 C115 N116 113(3)
C118 N116 C115 115(2)
C118 N116 C117 114(3)
C115 N116 C117 131(2)
O119 C120 N121 126.5(19)
C120 N121 C123 117.8(14)
C120 N121 C122 119.1(14)
C123 N121 C122 123.1(17)

loop_
_geom_bond_atom_site_label_1
_geom_bond_atom_site_label_2
_geom_bond_site_symmetry_2
_geom_bond_distance
_geom_bond_publ_flag
N1 C107 . 1.348(10) ?
N1 C2 . 1.455(9) ?
C2 C7 . 1.520(8) ?
C2 C3 . 1.528(11) ?
C3 C4 . 1.491(19) ?
C3 C5 . 1.496(15) ?
C4 C6 . 1.544(12) ?
C7 O8 . 1.251(8) ?
C7 N9 . 1.327(8) ?
N9 C10 . 1.446(7) ?
C10 C14 . 1.525(7) ?
C10 C11 . 1.543(8) ?
C11 O12 . 1.424(8) ?
C11 C13 . 1.526(9) ?
C14 O15 . 1.237(7) ?
C14 N16 . 1.363(7) ?
N16 C17 . 1.462(7) ?
C17 C21 . 1.511(7) ?
C17 C18 . 1.531(8) ?
C18 C20 . 1.508(15) ?
C18 C19 . 1.538(11) ?
C21 N22 . 1.297(8) ?
C21 S25 . 1.738(6) ?
N22 C23 . 1.376(8) ?
C23 C24 . 1.346(11) ?
C23 C26 . 1.509(10) ?
C24 S25 . 1.702(6) ?
C26 O27 . 1.240(9) ?
C26 N28 . 1.325(11) ?
N28 C29 . 1.454(9) ?
C29 C30 . 1.52(2) ?
C29 C34 . 1.531(15) ?
C30 C31 . 1.520(16) ?
C30 C32 . 1.55(3) ?
C32 C33 . 1.52(3) ?
C34 O35 . 1.229(9) ?
C34 N36 . 1.351(13) ?
N36 C37 . 1.451(13) ?
C37 C38 . 1.480(19) ?
C37 C41 . 1.549(10) ?
C38 O39 . 1.48(2) ?
C38 C40 . 1.51(2) ?
C41 O42 . 1.219(10) ?
C41 N43 . 1.318(10) ?
N43 C44 . 1.464(9) ?
C44 C48 . 1.523(12) ?
C44 C45 . 1.526(14) ?
C45 C47' . 1.27(3) ?
C45 C47 . 1.30(2) ?
C45 C46 . 1.70(3) ?
C48 N49 . 1.293(9) ?
C48 S52 . 1.733(8) ?
N49 C50 . 1.388(11) ?
C50 C51 . 1.356(12) ?
C50 C53 . 1.511(10) ?
C51 S52 . 1.704(10) ?
C53 O54 . 1.227(10) ?
C53 N55 . 1.329(10) ?
N55 C56 . 1.466(8) ?
C56 C61 . 1.514(9) ?
C56 C57 . 1.542(12) ?
C57 C58 . 1.489(19) ?
C57 C59 . 1.503(17) ?
C59 C60 . 1.443(16) ?
C61 O62 . 1.240(8) ?
C61 N63 . 1.347(7) ?
N63 C64 . 1.463(8) ?
C64 C68 . 1.522(8) ?
C64 C65 . 1.532(9) ?
C65 O66 . 1.437(9) ?
C65 C67 . 1.511(10) ?
C68 O69 . 1.245(8) ?
C68 N70 . 1.329(7) ?
N70 C71 . 1.471(7) ?
C71 C75 . 1.502(8) ?
C71 C72 . 1.530(11) ?
C72 C74 . 1.49(2) ?
C72 C73 . 1.529(11) ?
C75 N76 . 1.304(8) ?
C75 S79 . 1.752(7) ?
N76 C77 . 1.398(9) ?
C77 C78 . 1.351(12) ?
C77 C80 . 1.487(9) ?
C78 S79 . 1.715(7) ?
C80 O81 . 1.243(9) ?
C80 N82 . 1.338(11) ?
N82 C83 . 1.463(9) ?
C83 C88 . 1.504(14) ?
C83 C84 . 1.518(16) ?
C84 C86 . 1.520(18) ?
C84 C85 . 1.526(13) ?
C86 C87 . 1.47(2) ?
C88 O89 . 1.240(10) ?
C88 N90 . 1.349(10) ?
N90 C91 . 1.466(12) ?
C91 C95 . 1.520(10) ?
C91 C92 . 1.562(18) ?
C92 O93 . 1.363(18) ?
C92 C94 . 1.52(2) ?
C95 O96 . 1.210(10) ?
C95 N97 . 1.322(10) ?
N97 C98 . 1.471(9) ?
C98 C102 . 1.519(11) ?
C98 C99 . 1.527(11) ?
C99 C101 . 1.438(17) ?
C99 C100 . 1.520(15) ?
C102 N103 . 1.292(10) ?
C102 S106 . 1.746(7) ?
N103 C104 . 1.397(10) ?
C104 C105 . 1.357(11) ?
C104 C107 . 1.503(11) ?
C105 S106 . 1.711(10) ?
C107 O108 . 1.208(9) ?
O109 C110 . 1.175(11) ?
C110 N111 . 1.339(12) ?
N111 C113 . 1.398(18) ?
N111 C112 . 1.438(19) ?
O114 C115 . 1.23(2) ?
C115 N116 . 1.48(4) ?
N116 C118 . 1.45(3) ?
N116 C117 . 1.68(3) ?
O119 C120 . 1.24(2) ?
C120 N121 . 1.42(2) ?
N121 C123 . 1.51(2) ?
N121 C122 . 1.57(3) ?

loop_
_geom_hbond_atom_site_label_D
_geom_hbond_atom_site_label_H
_geom_hbond_atom_site_label_A
_geom_hbond_site_symmetry_A
_geom_hbond_distance_DH
_geom_hbond_distance_HA
_geom_hbond_distance_DA
_geom_hbond_angle_DHA
_geom_hbond_publ_flag
N9 H12 O12 . .860 2.567 2.779(7) 95.1 yes
N16 H19 O12 . .860 2.644 2.957(6) 102.9 yes
C24 H28 O96 . .930 2.604 3.158(11) 118.7 yes
N36 H40 O81 . .860 2.439 3.240(9) 155.2 yes
O39 H43 O119 . .844 1.782 2.58(2) 156.8 yes
N63 H68 O66 . .861 2.547 2.784(7) 96.8 yes
N70 H75 O66 . .860 2.758 2.942(7) 93.7 yes
N70 H75 O114 . .860 2.154 2.963(13) 156.6 yes
C78 H84 O42 . .930 2.286 3.190(12) 163.8 yes
N90 H96 O27 . .859 2.129 2.952(10) 160.5 yes
O93 H99 O124 . .846 1.877 2.72(2) 171.8 yes
O124 H135 O81 . .854 1.948 2.80(2) 174.2 yes
N16 H19 O109 1_565 .860 2.122 2.965(9) 166.7 yes
O12 H15 O8 2_555 .822 1.905 2.712(6) 166.9 yes
N9 H12 O15 2_555 .860 2.097 2.873(6) 149.9 yes
N43 H47 O89 1_455 .860 2.020 2.862(8) 166.1 yes
O66 H71 O62 2_556 .824 1.860 2.684(7) 178.8 yes
N63 H68 O69 2_556 .861 2.022 2.823(7) 154.4 yes
N97 H103 O35 1_655 .859 2.312 3.059(9) 145.6 yes

loop_
_geom_torsion_atom_site_label_1
_geom_torsion_atom_site_label_2
_geom_torsion_atom_site_label_3
_geom_torsion_atom_site_label_4
_geom_torsion
_geom_torsion_publ_flag
C107 N1 C2 C7 -128.0(6) no
N1 C2 C7 N9 158.6(5) no
C2 C7 N9 C10 177.0(5) no
C7 N9 C10 C14 54.2(7) no
N9 C10 C14 N16 43.0(6) no
C10 C14 N16 C17 174.9(5) no
C14 N16 C17 C21 120.2(5) no
N16 C17 C21 N22 169.3(5) no
C17 C21 N22 C23 172.1(6) no
C21 N22 C23 C26 -179.7(7) no
N22 C23 C26 N28 -4.0(12) no
C23 C26 N28 C29 -172.4(8) no
C26 N28 C29 C34 -138.5(9) no
N28 C29 C34 N36 138.3(9) no
C29 C34 N36 C37 167.3(8) no
C34 N36 C37 C41 -138.6(9) no
N36 C37 C41 N43 132.2(8) no
C37 C41 N43 C44 -177.8(7) no
C41 N43 C44 C48 95.4(8) no
N43 C44 C48 N49 -154.2(7) no
C44 C48 N49 C50 179.6(7) no
C48 N49 C50 C53 -178.1(7) no
N49 C50 C53 N55 -4.8(10) no
C50 C53 N55 C56 171.7(6) no
C53 N55 C56 C61 -129.8(7) no
N55 C56 C61 N63 151.6(5) no
C56 C61 N63 C64 171.2(5) no
C61 N63 C64 C68 63.9(7) no
N63 C64 C68 N70 32.5(7) no
C64 C68 N70 C71 173.2(5) no
C68 N70 C71 C75 120.5(6) no
N70 C71 C75 N76 157.4(6) no
C71 C75 N76 C77 174.1(7) no
C75 N76 C77 C80 178.8(8) no
N76 C77 C80 N82 -2.8(12) no
C77 C80 N82 C83 -170.0(8) no
C80 N82 C83 C88 -102.1(10) no
N82 C83 C88 N90 132.2(8) no
C83 C88 N90 C91 170.9(8) no
C88 N90 C91 C95 -134.9(8) no
N90 C91 C95 N97 125.0(8) no
C91 C95 N97 C98 174.2(7) no
C95 N97 C98 C102 84.8(8) no
N97 C98 C102 N103 -146.4(7) no
C98 C102 N103 C104 179.7(6) no
C102 N103 C104 C107 -178.2(6) no
N103 C104 C107 N1 -7.4(10) no
C2 N1 C107 C104 171.0(6) no
